data_1546422
loop_
_publ_author_name
'Pan, Dong'
'Wei, Yin'
'Shi, Min'

_publ_section_title
;
 Rh(II)-Catalyzed Chemoselective Oxidative Amination and Cyclization
 Cascade of 1-(Arylethynyl)cycloalkyl)methyl Sulfamates.
;
_journal_issue 13
_journal_name_full 'Organic letters'
_journal_page_first 3584
_journal_page_last 3587
_journal_paper_doi 10.1021/acs.orglett.7b01558
_journal_volume 19
_journal_year 2017
_chemical_formula_sum 'C12 H10 Br N O3 S'
_chemical_formula_weight 328.18
_chemical_name_systematic
; 
 ? 
;
_space_group_crystal_system triclinic
_space_group_IT_number 2
_space_group_name_Hall '-P 1'
_space_group_name_H-M_alt 'P -1'
_symmetry_space_group_name_Hall '-P 1'
_symmetry_space_group_name_H-M 'P -1'
_atom_sites_solution_hydrogens geom
_audit_creation_method SHELXL-2013
_cell_angle_alpha 89.100(3)
_cell_angle_beta 82.956(3)
_cell_angle_gamma 66.053(2)
_cell_formula_units_Z 8
_cell_length_a 12.1801(15)
_cell_length_b 14.4847(18)
_cell_length_c 15.6426(19)
_cell_measurement_reflns_used 2207
_cell_measurement_temperature 293(2)
_cell_measurement_theta_max 46.675
_cell_measurement_theta_min 4.753
_cell_volume 2501.4(5)
_computing_cell_refinement 'Bruker SMART'
_computing_data_collection 'Bruker SMART'
_computing_data_reduction 'Bruker SHELXTL'
_computing_molecular_graphics 'Bruker SHELXTL'
_computing_publication_material 'Bruker SHELXTL'
_computing_structure_refinement 'SHELXL-2013 (Sheldrick, 2013)'
_computing_structure_solution 'Bruker SHELXTL'
_diffrn_ambient_temperature 293(2)
_diffrn_measured_fraction_theta_full 0.999
_diffrn_measured_fraction_theta_max 0.999
_diffrn_measurement_device_type 'CCD area detector'
_diffrn_measurement_method 'phi and omega scans'
_diffrn_radiation_type MoK\a
_diffrn_radiation_wavelength 0.71073
_diffrn_reflns_av_R_equivalents 0.0326
_diffrn_reflns_av_unetI/netI 0.0770
_diffrn_reflns_Laue_measured_fraction_full 0.999
_diffrn_reflns_Laue_measured_fraction_max 0.999
_diffrn_reflns_limit_h_max 14
_diffrn_reflns_limit_h_min -10
_diffrn_reflns_limit_k_max 17
_diffrn_reflns_limit_k_min -17
_diffrn_reflns_limit_l_max 18
_diffrn_reflns_limit_l_min -18
_diffrn_reflns_number 14515
_diffrn_reflns_point_group_measured_fraction_full 0.999
_diffrn_reflns_point_group_measured_fraction_max 0.999
_diffrn_reflns_theta_full 25.242
_diffrn_reflns_theta_max 25.500
_diffrn_reflns_theta_min 1.313
_exptl_absorpt_coefficient_mu 3.452
_exptl_absorpt_correction_T_max 0.7456
_exptl_absorpt_correction_T_min 0.4881
_exptl_absorpt_correction_type multi-scan
_exptl_absorpt_process_details sadabs
_exptl_crystal_colour colorless
_exptl_crystal_density_diffrn 1.743
_exptl_crystal_description prismatic
_exptl_crystal_F_000 1312
_exptl_crystal_size_max 0.200
_exptl_crystal_size_mid 0.160
_exptl_crystal_size_min 0.130
_refine_diff_density_max 0.477
_refine_diff_density_min -0.324
_refine_diff_density_rms 0.077
_refine_ls_extinction_method none
_refine_ls_goodness_of_fit_ref 1.007
_refine_ls_hydrogen_treatment constr
_refine_ls_matrix_type full
_refine_ls_number_parameters 649
_refine_ls_number_reflns 9299
_refine_ls_number_restraints 0
_refine_ls_restrained_S_all 1.007
_refine_ls_R_factor_all 0.0965
_refine_ls_R_factor_gt 0.0495
_refine_ls_shift/su_max 0.000
_refine_ls_shift/su_mean 0.000
_refine_ls_structure_factor_coef Fsqd
_refine_ls_weighting_details 'w=1/[\s^2^(Fo^2^)+(0.0496P)^2^+0.1622P] where P=(Fo^2^+2Fc^2^)/3'
_refine_ls_weighting_scheme calc
_refine_ls_wR_factor_gt 0.1080
_refine_ls_wR_factor_ref 0.1284
_reflns_Friedel_coverage 0.000
_reflns_number_gt 5604
_reflns_number_total 9299
_reflns_threshold_expression 'I > 2\s(I)'
_cod_data_source_file ol7b01558_si_003.cif
_cod_data_source_block cd16591
_cod_depositor_comments 'Adding full bibliography for 1546422--1546423.cif.'
_cod_database_code 1546422
_shelx_space_group_comment
; 
The symmetry employed for this shelxl refinement is uniquely defined 
by the following loop, which should always be used as a source of 
symmetry information in preference to the above space-group names. 
They are only intended as comments. 
;
_shelx_estimated_absorpt_t_min 0.545
_shelx_estimated_absorpt_t_max 0.662
_shelxl_version_number 2013-4

loop_
_space_group_symop_operation_xyz
'x, y, z'
'-x, -y, -z'

loop_
_atom_site_label
_atom_site_type_symbol
_atom_site_fract_x
_atom_site_fract_y
_atom_site_fract_z
_atom_site_U_iso_or_equiv
_atom_site_adp_type
_atom_site_occupancy
_atom_site_site_symmetry_order
_atom_site_calc_flag
_atom_site_refinement_flags_posn
_atom_site_refinement_flags_adp
Br1 Br -0.43743(5) 0.82303(4) 0.16119(4) 0.06462(19) Uani 1 1 d . .
Br2 Br -0.47192(5) 0.85837(5) 0.91326(4) 0.0694(2) Uani 1 1 d . .
Br3 Br -0.44548(5) 0.34405(5) 0.67345(4) 0.0718(2) Uani 1 1 d . .
Br4 Br -0.45539(5) 0.32433(5) 0.41771(4) 0.0778(2) Uani 1 1 d . .
S1 S 0.23570(12) 0.85578(9) 0.06509(9) 0.0473(3) Uani 1 1 d . .
S2 S 0.27598(11) 0.53357(9) 0.88460(9) 0.0465(3) Uani 1 1 d . .
S3 S 0.30603(11) 0.02955(8) 0.56547(9) 0.0462(3) Uani 1 1 d . .
S4 S 0.21014(11) 0.36743(9) 0.38740(9) 0.0440(3) Uani 1 1 d . .
N1 N 0.1083(3) 0.8421(3) 0.0796(2) 0.0444(10) Uani 1 1 d . .
N2 N 0.1334(3) 0.6076(3) 0.8978(2) 0.0431(10) Uani 1 1 d . .
N3 N 0.1598(3) 0.0976(3) 0.5803(3) 0.0446(10) Uani 1 1 d . .
N4 N 0.0865(3) 0.3485(3) 0.3982(3) 0.0455(10) Uani 1 1 d . .
O1 O 0.3385(3) 0.7547(2) 0.0234(2) 0.0512(9) Uani 1 1 d . .
O2 O 0.2647(3) 0.8759(3) 0.1449(2) 0.0624(10) Uani 1 1 d . .
O3 O 0.2227(3) 0.9261(2) -0.0014(2) 0.0609(10) Uani 1 1 d . .
O4 O 0.3542(3) 0.5933(2) 0.9030(2) 0.0522(9) Uani 1 1 d . .
O5 O 0.2959(3) 0.4645(2) 0.9521(2) 0.0653(10) Uani 1 1 d . .
O6 O 0.3073(3) 0.4968(3) 0.7977(2) 0.0682(10) Uani 1 1 d . .
O7 O 0.3731(3) 0.0950(2) 0.5236(2) 0.0456(8) Uani 1 1 d . .
O8 O 0.3444(3) -0.0028(3) 0.6459(2) 0.0641(10) Uani 1 1 d . .
O9 O 0.3260(3) -0.0429(2) 0.4985(2) 0.0621(10) Uani 1 1 d . .
O10 O 0.3201(3) 0.2682(2) 0.4069(2) 0.0471(8) Uani 1 1 d . .
O11 O 0.1964(3) 0.4359(2) 0.4566(2) 0.0600(10) Uani 1 1 d . .
O12 O 0.2320(3) 0.3929(3) 0.3027(2) 0.0621(10) Uani 1 1 d . .
C1 C 0.3965(4) 0.6725(4) 0.0786(4) 0.0564(14) Uani 1 1 d . .
H1A H 0.4235 0.6973 0.1256 0.068 Uiso 1 1 calc R U
H1B H 0.4668 0.6207 0.0460 0.068 Uiso 1 1 calc R U
C2 C 0.3117(4) 0.6299(3) 0.1130(3) 0.0440(12) Uani 1 1 d . .
C3 C 0.3273(4) 0.5296(3) 0.1522(4) 0.0559(14) Uani 1 1 d . .
H3A H 0.3598 0.5192 0.2069 0.067 Uiso 1 1 calc R U
H3B H 0.3705 0.4714 0.1129 0.067 Uiso 1 1 calc R U
C4 C 0.1879(4) 0.5679(3) 0.1607(3) 0.0525(14) Uani 1 1 d . .
H4A H 0.1591 0.5300 0.1255 0.063 Uiso 1 1 calc R U
H4B H 0.1484 0.5777 0.2196 0.063 Uiso 1 1 calc R U
C5 C 0.1906(4) 0.6642(3) 0.1200(3) 0.0387(11) Uani 1 1 d . .
C6 C 0.0952(4) 0.7607(3) 0.1037(3) 0.0363(11) Uani 1 1 d . .
C7 C -0.0327(4) 0.7723(3) 0.1206(3) 0.0380(11) Uani 1 1 d . .
C8 C -0.0667(4) 0.6962(3) 0.0982(3) 0.0449(12) Uani 1 1 d . .
H8 H -0.0082 0.6347 0.0750 0.054 Uiso 1 1 calc R U
C9 C -0.1868(4) 0.7116(3) 0.1103(3) 0.0453(12) Uani 1 1 d . .
H9 H -0.2096 0.6609 0.0947 0.054 Uiso 1 1 calc R U
C10 C -0.2722(4) 0.8013(3) 0.1454(3) 0.0398(11) Uani 1 1 d . .
C11 C -0.2417(4) 0.8783(3) 0.1689(3) 0.0457(12) Uani 1 1 d . .
H11 H -0.3011 0.9390 0.1928 0.055 Uiso 1 1 calc R U
C12 C -0.1217(4) 0.8640(3) 0.1565(3) 0.0481(13) Uani 1 1 d . .
H12 H -0.0999 0.9154 0.1720 0.058 Uiso 1 1 calc R U
C13 C 0.3744(4) 0.6585(4) 0.8347(4) 0.0592(15) Uani 1 1 d . .
H13A H 0.4368 0.6796 0.8477 0.071 Uiso 1 1 calc R U
H13B H 0.4016 0.6209 0.7798 0.071 Uiso 1 1 calc R U
C14 C 0.2616(4) 0.7475(3) 0.8290(3) 0.0457(12) Uani 1 1 d . .
C15 C 0.2378(4) 0.8520(3) 0.7985(3) 0.0489(13) Uani 1 1 d . .
H15A H 0.2610 0.8547 0.7372 0.059 Uiso 1 1 calc R U
H15B H 0.2684 0.8897 0.8323 0.059 Uiso 1 1 calc R U
C16 C 0.1019(4) 0.8758(3) 0.8237(4) 0.0574(15) Uani 1 1 d . .
H16A H 0.0627 0.9252 0.8711 0.069 Uiso 1 1 calc R U
H16B H 0.0549 0.8916 0.7756 0.069 Uiso 1 1 calc R U
C17 C 0.1441(4) 0.7661(3) 0.8503(3) 0.0399(11) Uani 1 1 d . .
C18 C 0.0818(4) 0.7018(3) 0.8797(3) 0.0394(11) Uani 1 1 d . .
C19 C -0.0520(4) 0.7429(3) 0.8868(3) 0.0384(11) Uani 1 1 d . .
C20 C -0.1061(5) 0.6801(4) 0.8650(3) 0.0480(13) Uani 1 1 d . .
H20 H -0.0578 0.6140 0.8453 0.058 Uiso 1 1 calc R U
C21 C -0.2295(5) 0.7142(4) 0.8721(3) 0.0520(13) Uani 1 1 d . .
H21 H -0.2649 0.6721 0.8560 0.062 Uiso 1 1 calc R U
C22 C -0.3008(4) 0.8115(4) 0.9032(3) 0.0461(12) Uani 1 1 d . .
C23 C -0.2495(4) 0.8749(4) 0.9253(3) 0.0495(13) Uani 1 1 d . .
H23 H -0.2982 0.9403 0.9465 0.059 Uiso 1 1 calc R U
C24 C -0.1251(4) 0.8407(3) 0.9157(3) 0.0455(12) Uani 1 1 d . .
H24 H -0.0900 0.8842 0.9289 0.055 Uiso 1 1 calc R U
C25 C 0.3957(4) 0.1616(4) 0.5815(3) 0.0527(13) Uani 1 1 d . .
H25A H 0.4497 0.1884 0.5506 0.063 Uiso 1 1 calc R U
H25B H 0.4347 0.1234 0.6289 0.063 Uiso 1 1 calc R U
C26 C 0.2804(4) 0.2460(3) 0.6157(3) 0.0402(11) Uani 1 1 d . .
C27 C 0.2535(4) 0.3484(3) 0.6525(3) 0.0494(13) Uani 1 1 d . .
H27A H 0.2773 0.3911 0.6129 0.059 Uiso 1 1 calc R U
H27B H 0.2814 0.3481 0.7080 0.059 Uiso 1 1 calc R U
C28 C 0.1171(4) 0.3671(3) 0.6577(3) 0.0444(12) Uani 1 1 d . .
H28A H 0.0748 0.3773 0.7158 0.053 Uiso 1 1 calc R U
H28B H 0.0715 0.4183 0.6199 0.053 Uiso 1 1 calc R U
C29 C 0.1648(4) 0.2592(3) 0.6212(3) 0.0351(11) Uani 1 1 d . .
C30 C 0.1068(4) 0.1922(3) 0.6050(3) 0.0345(10) Uani 1 1 d . .
C31 C -0.0261(4) 0.2307(3) 0.6215(3) 0.0347(10) Uani 1 1 d . .
C32 C -0.0800(4) 0.1676(3) 0.6538(3) 0.0467(13) Uani 1 1 d . .
H32 H -0.0314 0.1012 0.6652 0.056 Uiso 1 1 calc R U
C33 C -0.2038(4) 0.2008(4) 0.6694(3) 0.0505(13) Uani 1 1 d . .
H33 H -0.2387 0.1584 0.6935 0.061 Uiso 1 1 calc R U
C34 C -0.2748(4) 0.2970(4) 0.6489(3) 0.0427(12) Uani 1 1 d . .
C35 C -0.2254(4) 0.3612(3) 0.6154(3) 0.0418(12) Uani 1 1 d . .
H35 H -0.2748 0.4263 0.6015 0.050 Uiso 1 1 calc R U
C36 C -0.1015(4) 0.3280(3) 0.6025(3) 0.0379(11) Uani 1 1 d . .
H36 H -0.0675 0.3719 0.5806 0.045 Uiso 1 1 calc R U
C37 C 0.3748(4) 0.1897(4) 0.3405(3) 0.0516(13) Uani 1 1 d . .
H37A H 0.4506 0.1400 0.3562 0.062 Uiso 1 1 calc R U
H37B H 0.3922 0.2183 0.2868 0.062 Uiso 1 1 calc R U
C38 C 0.2927(4) 0.1404(3) 0.3291(3) 0.0411(11) Uani 1 1 d . .
C39 C 0.3156(4) 0.0368(4) 0.2953(3) 0.0558(14) Uani 1 1 d . .
H39A H 0.3642 -0.0180 0.3290 0.067 Uiso 1 1 calc R U
H39B H 0.3449 0.0246 0.2343 0.067 Uiso 1 1 calc R U
C40 C 0.1777(4) 0.0696(3) 0.3173(4) 0.0561(14) Uani 1 1 d . .
H40A H 0.1356 0.0735 0.2677 0.067 Uiso 1 1 calc R U
H40B H 0.1548 0.0321 0.3627 0.067 Uiso 1 1 calc R U
C41 C 0.1740(4) 0.1700(3) 0.3474(3) 0.0397(11) Uani 1 1 d . .
C42 C 0.0761(4) 0.2656(3) 0.3784(3) 0.0367(11) Uani 1 1 d . .
C43 C -0.0506(4) 0.2755(3) 0.3867(3) 0.0388(11) Uani 1 1 d . .
C44 C -0.0850(5) 0.1996(3) 0.4162(3) 0.0458(12) Uani 1 1 d . .
H44 H -0.0267 0.1380 0.4301 0.055 Uiso 1 1 calc R U
C45 C -0.2046(5) 0.2143(4) 0.4252(3) 0.0515(13) Uani 1 1 d . .
H45 H -0.2264 0.1621 0.4439 0.062 Uiso 1 1 calc R U
C46 C -0.2910(4) 0.3041(4) 0.4070(3) 0.0465(12) Uani 1 1 d . .
C47 C -0.2613(4) 0.3820(4) 0.3796(3) 0.0555(14) Uani 1 1 d . .
H47 H -0.3213 0.4440 0.3685 0.067 Uiso 1 1 calc R U
C48 C -0.1405(4) 0.3675(3) 0.3685(3) 0.0540(14) Uani 1 1 d . .
H48 H -0.1195 0.4198 0.3487 0.065 Uiso 1 1 calc R U

loop_
_atom_site_aniso_label
_atom_site_aniso_U_11
_atom_site_aniso_U_22
_atom_site_aniso_U_33
_atom_site_aniso_U_23
_atom_site_aniso_U_13
_atom_site_aniso_U_12
Br1 0.0366(3) 0.0738(4) 0.0854(5) -0.0049(3) 0.0032(3) -0.0273(3)
Br2 0.0386(3) 0.0858(5) 0.0841(5) 0.0011(3) -0.0014(3) -0.0272(3)
Br3 0.0307(3) 0.0849(4) 0.0962(5) 0.0086(4) 0.0009(3) -0.0226(3)
Br4 0.0448(3) 0.1089(5) 0.0946(5) 0.0114(4) -0.0096(3) -0.0466(4)
S1 0.0493(8) 0.0424(7) 0.0587(9) 0.0000(6) -0.0001(6) -0.0289(7)
S2 0.0426(7) 0.0323(7) 0.0606(9) -0.0033(6) -0.0059(6) -0.0110(6)
S3 0.0354(7) 0.0269(6) 0.0655(9) 0.0013(6) 0.0063(6) -0.0051(5)
S4 0.0413(7) 0.0369(7) 0.0599(9) 0.0091(6) -0.0116(6) -0.0211(6)
N1 0.040(2) 0.038(2) 0.057(3) 0.0055(19) -0.0010(19) -0.018(2)
N2 0.041(2) 0.033(2) 0.055(3) -0.0017(19) -0.0040(19) -0.0157(19)
N3 0.036(2) 0.030(2) 0.062(3) 0.0030(19) 0.001(2) -0.0103(19)
N4 0.032(2) 0.031(2) 0.076(3) 0.006(2) -0.013(2) -0.0136(19)
O1 0.043(2) 0.0431(19) 0.070(2) 0.0017(17) 0.0038(17) -0.0235(17)
O2 0.072(3) 0.074(3) 0.058(2) -0.0098(19) -0.006(2) -0.047(2)
O3 0.071(3) 0.050(2) 0.073(3) 0.0082(19) 0.001(2) -0.039(2)
O4 0.044(2) 0.0439(19) 0.068(2) 0.0012(17) -0.0086(17) -0.0162(17)
O5 0.060(2) 0.041(2) 0.094(3) 0.016(2) -0.022(2) -0.0165(19)
O6 0.057(2) 0.057(2) 0.080(3) -0.020(2) -0.001(2) -0.013(2)
O7 0.0393(19) 0.0386(18) 0.053(2) -0.0013(16) 0.0097(16) -0.0141(16)
O8 0.057(2) 0.061(2) 0.053(2) 0.0246(19) -0.0015(18) -0.0053(19)
O9 0.055(2) 0.039(2) 0.083(3) -0.0133(19) 0.0132(19) -0.0151(18)
O10 0.0342(18) 0.0432(19) 0.065(2) 0.0082(17) -0.0156(17) -0.0149(16)
O11 0.061(2) 0.047(2) 0.084(3) -0.0021(19) -0.020(2) -0.0313(19)
O12 0.068(3) 0.066(2) 0.063(3) 0.023(2) -0.013(2) -0.037(2)
C1 0.042(3) 0.052(3) 0.076(4) 0.002(3) -0.006(3) -0.020(3)
C2 0.036(3) 0.039(3) 0.056(3) -0.005(2) -0.006(2) -0.014(2)
C3 0.044(3) 0.037(3) 0.082(4) 0.007(3) -0.011(3) -0.011(3)
C4 0.039(3) 0.040(3) 0.075(4) 0.014(3) -0.003(3) -0.014(2)
C5 0.040(3) 0.033(3) 0.046(3) 0.003(2) -0.005(2) -0.018(2)
C6 0.037(3) 0.031(3) 0.041(3) -0.002(2) 0.000(2) -0.015(2)
C7 0.033(3) 0.034(3) 0.048(3) 0.004(2) -0.006(2) -0.015(2)
C8 0.041(3) 0.032(3) 0.061(3) -0.002(2) -0.002(2) -0.016(2)
C9 0.046(3) 0.039(3) 0.059(3) 0.004(2) -0.005(3) -0.026(3)
C10 0.036(3) 0.045(3) 0.040(3) 0.007(2) -0.001(2) -0.019(2)
C11 0.039(3) 0.040(3) 0.054(3) -0.007(2) 0.004(2) -0.015(2)
C12 0.042(3) 0.036(3) 0.070(4) -0.004(3) -0.002(3) -0.020(3)
C13 0.041(3) 0.044(3) 0.092(4) 0.006(3) -0.003(3) -0.019(3)
C14 0.038(3) 0.042(3) 0.059(3) 0.000(2) -0.006(2) -0.019(2)
C15 0.052(3) 0.048(3) 0.055(3) 0.011(3) -0.009(3) -0.028(3)
C16 0.047(3) 0.045(3) 0.090(4) 0.022(3) -0.025(3) -0.025(3)
C17 0.042(3) 0.033(3) 0.049(3) 0.003(2) -0.008(2) -0.019(2)
C18 0.043(3) 0.037(3) 0.040(3) -0.004(2) -0.003(2) -0.019(2)
C19 0.035(3) 0.032(3) 0.048(3) 0.006(2) -0.004(2) -0.015(2)
C20 0.054(3) 0.041(3) 0.054(3) -0.006(2) -0.005(3) -0.024(3)
C21 0.050(3) 0.056(3) 0.061(4) -0.006(3) -0.008(3) -0.033(3)
C22 0.035(3) 0.048(3) 0.057(3) 0.003(3) -0.007(2) -0.018(3)
C23 0.039(3) 0.035(3) 0.070(4) -0.002(2) -0.004(3) -0.011(2)
C24 0.050(3) 0.040(3) 0.053(3) 0.001(2) -0.007(3) -0.024(3)
C25 0.030(3) 0.046(3) 0.082(4) -0.006(3) -0.006(3) -0.014(2)
C26 0.029(3) 0.040(3) 0.051(3) 0.006(2) -0.006(2) -0.013(2)
C27 0.044(3) 0.043(3) 0.063(4) -0.004(3) -0.003(3) -0.021(3)
C28 0.037(3) 0.039(3) 0.054(3) -0.009(2) 0.005(2) -0.015(2)
C29 0.034(3) 0.026(2) 0.042(3) 0.004(2) -0.001(2) -0.009(2)
C30 0.035(3) 0.031(3) 0.032(3) 0.003(2) 0.007(2) -0.012(2)
C31 0.037(3) 0.030(2) 0.034(3) 0.001(2) 0.002(2) -0.013(2)
C32 0.038(3) 0.032(3) 0.068(4) 0.008(2) -0.001(2) -0.013(2)
C33 0.043(3) 0.042(3) 0.071(4) 0.002(3) 0.003(3) -0.024(3)
C34 0.020(2) 0.048(3) 0.058(3) -0.004(2) 0.005(2) -0.014(2)
C35 0.034(3) 0.035(3) 0.050(3) 0.002(2) 0.000(2) -0.009(2)
C36 0.038(3) 0.034(3) 0.045(3) 0.002(2) 0.000(2) -0.019(2)
C37 0.036(3) 0.053(3) 0.057(3) 0.002(3) 0.006(2) -0.013(3)
C38 0.037(3) 0.040(3) 0.041(3) 0.005(2) -0.007(2) -0.010(2)
C39 0.047(3) 0.049(3) 0.059(4) -0.003(3) -0.005(3) -0.007(3)
C40 0.047(3) 0.041(3) 0.077(4) -0.011(3) -0.013(3) -0.013(3)
C41 0.035(3) 0.029(2) 0.054(3) 0.004(2) -0.011(2) -0.009(2)
C42 0.032(3) 0.030(2) 0.050(3) 0.007(2) -0.011(2) -0.013(2)
C43 0.036(3) 0.031(3) 0.052(3) 0.000(2) -0.011(2) -0.015(2)
C44 0.054(3) 0.040(3) 0.048(3) 0.005(2) -0.008(3) -0.024(3)
C45 0.061(4) 0.058(3) 0.051(3) 0.003(3) -0.003(3) -0.041(3)
C46 0.040(3) 0.067(4) 0.043(3) 0.005(3) -0.005(2) -0.033(3)
C47 0.034(3) 0.048(3) 0.087(4) 0.014(3) -0.017(3) -0.016(3)
C48 0.043(3) 0.037(3) 0.088(4) 0.010(3) -0.016(3) -0.021(3)

loop_
_atom_type_symbol
_atom_type_description
_atom_type_scat_dispersion_real
_atom_type_scat_dispersion_imag
_atom_type_scat_source
C C 0.0033 0.0016 'International Tables Vol C Tables 4.2.6.8 and 6.1.1.4'
H H 0.0000 0.0000 'International Tables Vol C Tables 4.2.6.8 and 6.1.1.4'
N N 0.0061 0.0033 'International Tables Vol C Tables 4.2.6.8 and 6.1.1.4'
O O 0.0106 0.0060 'International Tables Vol C Tables 4.2.6.8 and 6.1.1.4'
S S 0.1246 0.1234 'International Tables Vol C Tables 4.2.6.8 and 6.1.1.4'
Br Br -0.2901 2.4595 'International Tables Vol C Tables 4.2.6.8 and 6.1.1.4'

loop_
_geom_angle_atom_site_label_1
_geom_angle_atom_site_label_2
_geom_angle_atom_site_label_3
_geom_angle
O2 S1 O3 119.5(2)
O2 S1 O1 109.2(2)
O3 S1 O1 103.8(2)
O2 S1 N1 109.5(2)
O3 S1 N1 105.5(2)
O1 S1 N1 108.68(18)
O5 S2 O6 119.8(2)
O5 S2 O4 102.63(19)
O6 S2 O4 109.0(2)
O5 S2 N2 107.0(2)
O6 S2 N2 107.7(2)
O4 S2 N2 110.47(18)
O8 S3 O9 119.9(2)
O8 S3 O7 109.9(2)
O9 S3 O7 102.73(19)
O8 S3 N3 108.3(2)
O9 S3 N3 105.9(2)
O7 S3 N3 109.82(17)
O12 S4 O11 119.6(2)
O12 S4 O10 108.9(2)
O11 S4 O10 103.67(19)
O12 S4 N4 108.6(2)
O11 S4 N4 105.8(2)
O10 S4 N4 110.01(17)
C6 N1 S1 125.9(3)
C18 N2 S2 128.7(3)
C30 N3 S3 126.0(3)
C42 N4 S4 126.8(3)
C1 O1 S1 119.1(3)
C13 O4 S2 117.3(3)
C25 O7 S3 117.0(3)
C37 O10 S4 118.4(3)
O1 C1 C2 109.7(4)
O1 C1 H1A 109.7
C2 C1 H1A 109.7
O1 C1 H1B 109.7
C2 C1 H1B 109.7
H1A C1 H1B 108.2
C5 C2 C1 133.0(4)
C5 C2 C3 93.7(4)
C1 C2 C3 133.2(4)
C2 C3 C4 86.9(3)
C2 C3 H3A 114.2
C4 C3 H3A 114.2
C2 C3 H3B 114.2
C4 C3 H3B 114.2
H3A C3 H3B 111.3
C5 C4 C3 85.5(3)
C5 C4 H4A 114.4
C3 C4 H4A 114.4
C5 C4 H4B 114.4
C3 C4 H4B 114.4
H4A C4 H4B 111.5
C2 C5 C6 133.4(4)
C2 C5 C4 93.9(4)
C6 C5 C4 132.5(4)
N1 C6 C5 126.9(4)
N1 C6 C7 114.6(4)
C5 C6 C7 118.5(4)
C8 C7 C12 119.2(4)
C8 C7 C6 121.6(4)
C12 C7 C6 119.1(4)
C9 C8 C7 120.1(4)
C9 C8 H8 119.9
C7 C8 H8 119.9
C10 C9 C8 119.9(4)
C10 C9 H9 120.1
C8 C9 H9 120.1
C9 C10 C11 121.6(4)
C9 C10 Br1 119.9(3)
C11 C10 Br1 118.5(4)
C10 C11 C12 119.1(4)
C10 C11 H11 120.4
C12 C11 H11 120.4
C11 C12 C7 120.1(4)
C11 C12 H12 119.9
C7 C12 H12 119.9
C14 C13 O4 109.8(4)
C14 C13 H13A 109.7
O4 C13 H13A 109.7
C14 C13 H13B 109.7
O4 C13 H13B 109.7
H13A C13 H13B 108.2
C17 C14 C13 133.3(4)
C17 C14 C15 94.8(4)
C13 C14 C15 131.9(4)
C14 C15 C16 86.2(3)
C14 C15 H15A 114.3
C16 C15 H15A 114.3
C14 C15 H15B 114.3
C16 C15 H15B 114.3
H15A C15 H15B 111.4
C17 C16 C15 86.1(3)
C17 C16 H16A 114.3
C15 C16 H16A 114.3
C17 C16 H16B 114.3
C15 C16 H16B 114.3
H16A C16 H16B 111.5
C14 C17 C18 132.8(4)
C14 C17 C16 92.9(4)
C18 C17 C16 134.1(4)
N2 C18 C17 125.7(4)
N2 C18 C19 114.7(4)
C17 C18 C19 119.5(4)
C24 C19 C20 118.7(4)
C24 C19 C18 122.5(4)
C20 C19 C18 118.8(4)
C21 C20 C19 120.8(5)
C21 C20 H20 119.6
C19 C20 H20 119.6
C20 C21 C22 119.4(4)
C20 C21 H21 120.3
C22 C21 H21 120.3
C23 C22 C21 120.8(4)
C23 C22 Br2 119.9(4)
C21 C22 Br2 119.3(4)
C22 C23 C24 119.4(5)
C22 C23 H23 120.3
C24 C23 H23 120.3
C19 C24 C23 120.8(4)
C19 C24 H24 119.6
C23 C24 H24 119.6
O7 C25 C26 110.3(4)
O7 C25 H25A 109.6
C26 C25 H25A 109.6
O7 C25 H25B 109.6
C26 C25 H25B 109.6
H25A C25 H25B 108.1
C29 C26 C25 132.9(4)
C29 C26 C27 95.1(4)
C25 C26 C27 131.9(4)
C26 C27 C28 86.1(3)
C26 C27 H27A 114.3
C28 C27 H27A 114.3
C26 C27 H27B 114.3
C28 C27 H27B 114.3
H27A C27 H27B 111.4
C29 C28 C27 85.1(3)
C29 C28 H28A 114.5
C27 C28 H28A 114.5
C29 C28 H28B 114.5
C27 C28 H28B 114.5
H28A C28 H28B 111.6
C26 C29 C30 132.9(4)
C26 C29 C28 93.6(4)
C30 C29 C28 133.3(4)
N3 C30 C29 127.0(4)
N3 C30 C31 113.9(4)
C29 C30 C31 119.0(4)
C32 C31 C36 117.6(4)
C32 C31 C30 119.9(4)
C36 C31 C30 122.5(4)
C33 C32 C31 121.5(4)
C33 C32 H32 119.3
C31 C32 H32 119.3
C34 C33 C32 119.0(4)
C34 C33 H33 120.5
C32 C33 H33 120.5
C35 C34 C33 121.4(4)
C35 C34 Br3 119.5(3)
C33 C34 Br3 119.0(3)
C34 C35 C36 119.0(4)
C34 C35 H35 120.5
C36 C35 H35 120.5
C35 C36 C31 121.5(4)
C35 C36 H36 119.3
C31 C36 H36 119.3
O10 C37 C38 110.1(4)
O10 C37 H37A 109.6
C38 C37 H37A 109.6
O10 C37 H37B 109.6
C38 C37 H37B 109.6
H37A C37 H37B 108.2
C41 C38 C37 132.7(4)
C41 C38 C39 95.1(4)
C37 C38 C39 132.1(4)
C38 C39 C40 85.6(4)
C38 C39 H39A 114.4
C40 C39 H39A 114.4
C38 C39 H39B 114.4
C40 C39 H39B 114.4
H39A C39 H39B 111.5
C41 C40 C39 86.1(4)
C41 C40 H40A 114.3
C39 C40 H40A 114.3
C41 C40 H40B 114.3
C39 C40 H40B 114.3
H40A C40 H40B 111.5
C38 C41 C42 133.3(4)
C38 C41 C40 93.2(4)
C42 C41 C40 133.4(4)
N4 C42 C41 126.6(4)
N4 C42 C43 113.9(4)
C41 C42 C43 119.5(4)
C44 C43 C48 118.2(4)
C44 C43 C42 123.1(4)
C48 C43 C42 118.6(4)
C45 C44 C43 120.6(5)
C45 C44 H44 119.7
C43 C44 H44 119.7
C46 C45 C44 120.6(4)
C46 C45 H45 119.7
C44 C45 H45 119.7
C45 C46 C47 120.8(4)
C45 C46 Br4 120.8(4)
C47 C46 Br4 118.4(4)
C46 C47 C48 119.3(5)
C46 C47 H47 120.4
C48 C47 H47 120.4
C47 C48 C43 120.6(4)
C47 C48 H48 119.7
C43 C48 H48 119.7

loop_
_geom_bond_atom_site_label_1
_geom_bond_atom_site_label_2
_geom_bond_distance
Br1 C10 1.891(4)
Br2 C22 1.898(5)
Br3 C34 1.896(4)
Br4 C46 1.889(5)
S1 O2 1.404(3)
S1 O3 1.421(3)
S1 O1 1.574(3)
S1 N1 1.631(4)
S2 O5 1.417(3)
S2 O6 1.417(4)
S2 O4 1.576(3)
S2 N2 1.617(4)
S3 O8 1.403(3)
S3 O9 1.423(3)
S3 O7 1.573(3)
S3 N3 1.636(4)
S4 O12 1.392(3)
S4 O11 1.428(3)
S4 O10 1.573(3)
S4 N4 1.627(4)
N1 C6 1.297(5)
N2 C18 1.292(5)
N3 C30 1.297(5)
N4 C42 1.303(5)
O1 C1 1.448(5)
O4 C13 1.479(5)
O7 C25 1.460(5)
O10 C37 1.438(5)
C1 C2 1.453(6)
C1 H1A 0.9700
C1 H1B 0.9700
C2 C5 1.343(6)
C2 C3 1.516(6)
C3 C4 1.546(6)
C3 H3A 0.9700
C3 H3B 0.9700
C4 C5 1.533(6)
C4 H4A 0.9700
C4 H4B 0.9700
C5 C6 1.453(6)
C6 C7 1.487(6)
C7 C8 1.389(6)
C7 C12 1.400(6)
C8 C9 1.376(6)
C8 H8 0.9300
C9 C10 1.363(6)
C9 H9 0.9300
C10 C11 1.378(6)
C11 C12 1.379(6)
C11 H11 0.9300
C12 H12 0.9300
C13 C14 1.465(6)
C13 H13A 0.9700
C13 H13B 0.9700
C14 C17 1.344(6)
C14 C15 1.502(6)
C15 C16 1.547(6)
C15 H15A 0.9700
C15 H15B 0.9700
C16 C17 1.527(6)
C16 H16A 0.9700
C16 H16B 0.9700
C17 C18 1.460(6)
C18 C19 1.480(6)
C19 C24 1.379(6)
C19 C20 1.390(6)
C20 C21 1.369(6)
C20 H20 0.9300
C21 C22 1.379(7)
C21 H21 0.9300
C22 C23 1.372(6)
C23 C24 1.380(6)
C23 H23 0.9300
C24 H24 0.9300
C25 C26 1.482(6)
C25 H25A 0.9700
C25 H25B 0.9700
C26 C29 1.334(6)
C26 C27 1.492(6)
C27 C28 1.563(6)
C27 H27A 0.9700
C27 H27B 0.9700
C28 C29 1.522(6)
C28 H28A 0.9700
C28 H28B 0.9700
C29 C30 1.454(6)
C30 C31 1.472(6)
C31 C32 1.383(6)
C31 C36 1.387(6)
C32 C33 1.375(6)
C32 H32 0.9300
C33 C34 1.366(6)
C33 H33 0.9300
C34 C35 1.364(6)
C35 C36 1.374(6)
C35 H35 0.9300
C36 H36 0.9300
C37 C38 1.473(6)
C37 H37A 0.9700
C37 H37B 0.9700
C38 C41 1.324(6)
C38 C39 1.502(6)
C39 C40 1.543(6)
C39 H39A 0.9700
C39 H39B 0.9700
C40 C41 1.518(6)
C40 H40A 0.9700
C40 H40B 0.9700
C41 C42 1.454(6)
C42 C43 1.480(6)
C43 C44 1.382(6)
C43 C48 1.392(6)
C44 C45 1.373(6)
C44 H44 0.9300
C45 C46 1.353(7)
C45 H45 0.9300
C46 C47 1.367(6)
C47 C48 1.388(6)
C47 H47 0.9300
C48 H48 0.9300

loop_
_geom_torsion_atom_site_label_1
_geom_torsion_atom_site_label_2
_geom_torsion_atom_site_label_3
_geom_torsion_atom_site_label_4
_geom_torsion
O2 S1 N1 C6 -81.2(4)
O3 S1 N1 C6 148.9(4)
O1 S1 N1 C6 38.0(5)
O5 S2 N2 C18 147.5(4)
O6 S2 N2 C18 -82.5(4)
O4 S2 N2 C18 36.5(5)
O8 S3 N3 C30 81.4(4)
O9 S3 N3 C30 -148.8(4)
O7 S3 N3 C30 -38.6(5)
O12 S4 N4 C42 83.1(4)
O11 S4 N4 C42 -147.3(4)
O10 S4 N4 C42 -35.9(5)
O2 S1 O1 C1 36.6(4)
O3 S1 O1 C1 165.2(3)
N1 S1 O1 C1 -82.8(3)
O5 S2 O4 C13 168.1(3)
O6 S2 O4 C13 40.1(4)
N2 S2 O4 C13 -78.1(4)
O8 S3 O7 C25 -37.0(3)
O9 S3 O7 C25 -165.6(3)
N3 S3 O7 C25 82.0(3)
O12 S4 O10 C37 -39.1(3)
O11 S4 O10 C37 -167.5(3)
N4 S4 O10 C37 79.8(3)
S1 O1 C1 C2 69.6(5)
O1 C1 C2 C5 -17.9(8)
O1 C1 C2 C3 160.5(5)
C5 C2 C3 C4 0.0(4)
C1 C2 C3 C4 -178.8(6)
C2 C3 C4 C5 0.0(4)
C1 C2 C5 C6 -6.9(10)
C3 C2 C5 C6 174.3(5)
C1 C2 C5 C4 178.8(6)
C3 C2 C5 C4 0.0(4)
C3 C4 C5 C2 0.0(4)
C3 C4 C5 C6 -174.4(5)
S1 N1 C6 C5 -2.3(7)
S1 N1 C6 C7 174.0(3)
C2 C5 C6 N1 -2.7(9)
C4 C5 C6 N1 169.7(5)
C2 C5 C6 C7 -178.9(5)
C4 C5 C6 C7 -6.5(7)
N1 C6 C7 C8 141.9(4)
C5 C6 C7 C8 -41.4(6)
N1 C6 C7 C12 -35.3(6)
C5 C6 C7 C12 141.4(4)
C12 C7 C8 C9 0.8(7)
C6 C7 C8 C9 -176.4(4)
C7 C8 C9 C10 -0.8(7)
C8 C9 C10 C11 0.3(7)
C8 C9 C10 Br1 179.5(3)
C9 C10 C11 C12 0.1(7)
Br1 C10 C11 C12 -179.0(4)
C10 C11 C12 C7 -0.1(7)
C8 C7 C12 C11 -0.4(7)
C6 C7 C12 C11 176.9(4)
S2 O4 C13 C14 71.4(5)
O4 C13 C14 C17 -24.6(8)
O4 C13 C14 C15 153.9(5)
C17 C14 C15 C16 0.8(4)
C13 C14 C15 C16 -178.0(6)
C14 C15 C16 C17 -0.7(4)
C13 C14 C17 C18 -7.1(10)
C15 C14 C17 C18 174.1(5)
C13 C14 C17 C16 178.0(6)
C15 C14 C17 C16 -0.8(4)
C15 C16 C17 C14 0.8(4)
C15 C16 C17 C18 -174.0(5)
S2 N2 C18 C17 -6.5(7)
S2 N2 C18 C19 170.6(3)
C14 C17 C18 N2 5.3(8)
C16 C17 C18 N2 178.2(5)
C14 C17 C18 C19 -171.7(5)
C16 C17 C18 C19 1.2(8)
N2 C18 C19 C24 144.3(4)
C17 C18 C19 C24 -38.4(7)
N2 C18 C19 C20 -34.6(6)
C17 C18 C19 C20 142.7(4)
C24 C19 C20 C21 -0.2(7)
C18 C19 C20 C21 178.8(4)
C19 C20 C21 C22 -1.5(7)
C20 C21 C22 C23 1.4(8)
C20 C21 C22 Br2 -179.8(4)
C21 C22 C23 C24 0.3(7)
Br2 C22 C23 C24 -178.5(4)
C20 C19 C24 C23 1.9(7)
C18 C19 C24 C23 -177.0(4)
C22 C23 C24 C19 -2.0(7)
S3 O7 C25 C26 -69.5(4)
O7 C25 C26 C29 18.8(7)
O7 C25 C26 C27 -157.8(5)
C29 C26 C27 C28 -1.3(4)
C25 C26 C27 C28 176.2(5)
C26 C27 C28 C29 1.1(3)
C25 C26 C29 C30 8.3(9)
C27 C26 C29 C30 -174.3(5)
C25 C26 C29 C28 -176.2(5)
C27 C26 C29 C28 1.3(4)
C27 C28 C29 C26 -1.2(4)
C27 C28 C29 C30 174.3(5)
S3 N3 C30 C29 2.9(7)
S3 N3 C30 C31 -174.0(3)
C26 C29 C30 N3 0.5(8)
C28 C29 C30 N3 -173.4(5)
C26 C29 C30 C31 177.2(5)
C28 C29 C30 C31 3.3(7)
N3 C30 C31 C32 33.3(6)
C29 C30 C31 C32 -143.8(4)
N3 C30 C31 C36 -143.9(4)
C29 C30 C31 C36 38.9(6)
C36 C31 C32 C33 -2.2(7)
C30 C31 C32 C33 -179.6(4)
C31 C32 C33 C34 2.9(8)
C32 C33 C34 C35 -1.6(8)
C32 C33 C34 Br3 -178.3(4)
C33 C34 C35 C36 -0.3(7)
Br3 C34 C35 C36 176.3(3)
C34 C35 C36 C31 1.0(7)
C32 C31 C36 C35 0.2(7)
C30 C31 C36 C35 177.5(4)
S4 O10 C37 C38 -71.1(4)
O10 C37 C38 C41 22.3(7)
O10 C37 C38 C39 -155.0(5)
C41 C38 C39 C40 -0.6(4)
C37 C38 C39 C40 177.3(5)
C38 C39 C40 C41 0.6(4)
C37 C38 C41 C42 6.9(9)
C39 C38 C41 C42 -175.2(5)
C37 C38 C41 C40 -177.3(5)
C39 C38 C41 C40 0.6(4)
C39 C40 C41 C38 -0.6(4)
C39 C40 C41 C42 175.2(5)
S4 N4 C42 C41 4.1(7)
S4 N4 C42 C43 -173.6(3)
C38 C41 C42 N4 -1.9(9)
C40 C41 C42 N4 -176.1(5)
C38 C41 C42 C43 175.6(5)
C40 C41 C42 C43 1.4(8)
N4 C42 C43 C44 -142.9(5)
C41 C42 C43 C44 39.3(7)
N4 C42 C43 C48 33.5(6)
C41 C42 C43 C48 -144.4(5)
C48 C43 C44 C45 1.5(7)
C42 C43 C44 C45 177.9(4)
C43 C44 C45 C46 -1.4(8)
C44 C45 C46 C47 -0.2(8)
C44 C45 C46 Br4 179.1(4)
C45 C46 C47 C48 1.5(8)
Br4 C46 C47 C48 -177.8(4)
C46 C47 C48 C43 -1.3(8)
C44 C43 C48 C47 -0.2(8)
C42 C43 C48 C47 -176.7(5)
